data_7055705
loop_
_publ_author_name
'Fitts, Lacey S.'
'Bierschenk, Eric J.'
'Hanusa, Timothy P.'
'Rheingold, Arnold L.'
'Pink, Maren'
'Young, Victor G.'

_publ_section_title
;
 Selective modification of the metal coordination environment in heavy
 alkaline--earth iodide complexes
;
_journal_issue 10
_journal_name_full 'New J. Chem.'
_journal_page_first 8229
_journal_paper_doi 10.1039/C6NJ01713D
_journal_volume 40
_journal_year 2016
_chemical_formula_sum 'C90 H75 Ba I2 O5 P5'
_chemical_formula_weight 1782.49
_chemical_melting_point 461(3)
_chemical_name_systematic
; 
 ? 
;
_space_group_IT_number 4
_symmetry_cell_setting monoclinic
_symmetry_space_group_name_Hall 'P 2yb'
_symmetry_space_group_name_H-M 'P 1 21 1'
_atom_sites_solution_hydrogens geom
_atom_sites_solution_primary direct
_atom_sites_solution_secondary difmap
_audit_creation_method SHELXL-97
_audit_update_record
;
2016-05-30 deposited with the CCDC.
2016-07-26 downloaded from the CCDC.
;
_cell_angle_alpha 90.00
_cell_angle_beta 102.5360(10)
_cell_angle_gamma 90.00
_cell_formula_units_Z 2
_cell_length_a 12.1294(3)
_cell_length_b 14.6056(3)
_cell_length_c 22.7585(5)
_cell_measurement_reflns_used 9900
_cell_measurement_temperature 100(2)
_cell_measurement_theta_max 26.38
_cell_measurement_theta_min 2.54
_cell_volume 3935.71(15)
_computing_cell_refinement 'Bruker SAINT'
_computing_data_collection 'Bruker APEX2'
_computing_data_reduction 'Bruker SAINT'
_computing_molecular_graphics 'Bruker SHELXTL'
_computing_publication_material 'Bruker SHELXTL'
_computing_structure_refinement 'SHELXL-97 (Sheldrick, 1997)'
_computing_structure_solution 'SHELXS-97 (Sheldrick, 1990)'
_diffrn_ambient_temperature 100(2)
_diffrn_measured_fraction_theta_full 0.998
_diffrn_measured_fraction_theta_max 0.996
_diffrn_measurement_device_type 'Bruker APEX-II CCD'
_diffrn_measurement_method '\f and \w scans'
_diffrn_radiation_monochromator graphite
_diffrn_radiation_source 'fine-focus sealed tube'
_diffrn_radiation_type MoK\a
_diffrn_radiation_wavelength 0.71073
_diffrn_reflns_av_R_equivalents 0.0252
_diffrn_reflns_av_sigmaI/netI 0.0449
_diffrn_reflns_limit_h_max 15
_diffrn_reflns_limit_h_min -15
_diffrn_reflns_limit_k_max 18
_diffrn_reflns_limit_k_min -14
_diffrn_reflns_limit_l_max 28
_diffrn_reflns_limit_l_min -26
_diffrn_reflns_number 29775
_diffrn_reflns_theta_full 25.00
_diffrn_reflns_theta_max 26.41
_diffrn_reflns_theta_min 2.54
_exptl_absorpt_coefficient_mu 1.443
_exptl_absorpt_correction_T_max 0.322
_exptl_absorpt_correction_T_min 0.222
_exptl_absorpt_correction_type multi-scan
_exptl_absorpt_process_details SADABS
_exptl_crystal_colour colorless
_exptl_crystal_density_diffrn 1.504
_exptl_crystal_density_method 'not measured'
_exptl_crystal_description block
_exptl_crystal_F_000 1784
_exptl_crystal_recrystallization_method 'Re-crystallisation from solvent'
_exptl_crystal_size_max 0.26
_exptl_crystal_size_mid 0.24
_exptl_crystal_size_min 0.20
_refine_diff_density_max 0.432
_refine_diff_density_min -0.389
_refine_diff_density_rms 0.058
_refine_ls_abs_structure_details 'Flack H D (1983), Acta Cryst. A39, 876-881'
_refine_ls_abs_structure_Flack -0.021(5)
_refine_ls_extinction_method none
_refine_ls_goodness_of_fit_ref 0.991
_refine_ls_hydrogen_treatment constr
_refine_ls_matrix_type full
_refine_ls_number_parameters 928
_refine_ls_number_reflns 15029
_refine_ls_number_restraints 1
_refine_ls_restrained_S_all 0.991
_refine_ls_R_factor_all 0.0248
_refine_ls_R_factor_gt 0.0229
_refine_ls_shift/su_max 0.022
_refine_ls_shift/su_mean 0.001
_refine_ls_structure_factor_coef Fsqd
_refine_ls_weighting_details 'calc w=1/[\s^2^(Fo^2^)+(0.0074P)^2^+0.0000P] where P=(Fo^2^+2Fc^2^)/3'
_refine_ls_weighting_scheme calc
_refine_ls_wR_factor_gt 0.0444
_refine_ls_wR_factor_ref 0.0451
_reflns_number_gt 14357
_reflns_number_total 15029
_reflns_threshold_expression >2sigma(I)
_cod_data_source_file c6nj01713d2.cif
_cod_data_source_block vand79
_cod_depositor_comments
;
The following automatic conversions were performed:

'_chemical_melting_point' value '458-464' was changed to '461(3)' -
the average value was taken and precision was estimated.

'_symmetry_cell_setting' value 'Monoclinic' changed to 'monoclinic'
according to
/usr/data/users/saulius/crontab/automatic-downloads/rss-feeds/RSC/lib/dictionaries/cif_core.dic
dictionary named 'cif_core.dic' version 2.4.2 from 2011-04-26.

Automatic conversion script
Id: cif_fix_values 4268 2015-11-12 08:31:59Z antanas 

 Adding full bibliography for 7055702--7055705.cif.
;
_cod_original_sg_symbol_H-M P2(1)
_cod_database_code 7055705
_solvent_exptl_crystal_recrystallization_method THF/toluene

loop_
_symmetry_equiv_pos_as_xyz
'x, y, z'
'-x, y+1/2, -z'

loop_
_atom_site_label
_atom_site_type_symbol
_atom_site_fract_x
_atom_site_fract_y
_atom_site_fract_z
_atom_site_U_iso_or_equiv
_atom_site_adp_type
_atom_site_occupancy
_atom_site_symmetry_multiplicity
_atom_site_calc_flag
_atom_site_refinement_flags
Ba1 Ba 0.419676(12) 0.771439(10) 0.726924(6) 0.01282(4) Uani 1 1 d .
I1 I 0.618065(15) 0.791112(13) 0.634565(8) 0.02341(5) Uani 1 1 d .
I3 I 0.950662(17) 0.231532(14) 0.881289(9) 0.02859(5) Uani 1 1 d .
P1 P 0.19507(6) 0.73580(6) 0.83432(3) 0.01712(15) Uani 1 1 d .
P2 P 0.26365(6) 0.57983(5) 0.60459(3) 0.01501(15) Uani 1 1 d .
P3 P 0.55038(6) 0.96431(5) 0.84668(3) 0.01793(16) Uani 1 1 d .
P4 P 0.20721(6) 0.96363(5) 0.62608(3) 0.01795(16) Uani 1 1 d .
P5 P 0.58431(6) 0.55043(5) 0.81454(3) 0.01789(16) Uani 1 1 d .
O1 O 0.26700(14) 0.75584(13) 0.79031(7) 0.0200(4) Uani 1 1 d .
O2 O 0.33946(15) 0.63797(13) 0.64993(8) 0.0189(4) Uani 1 1 d .
O3 O 0.51438(16) 0.87464(14) 0.81750(8) 0.0226(5) Uani 1 1 d .
O4 O 0.28042(16) 0.90084(14) 0.66957(8) 0.0240(5) Uani 1 1 d .
O5 O 0.53453(16) 0.64140(14) 0.79457(9) 0.0250(5) Uani 1 1 d .
C1 C 0.1376(2) 0.62202(19) 0.82306(12) 0.0171(6) Uani 1 1 d .
C2 C 0.1754(2) 0.5643(2) 0.78320(12) 0.0197(6) Uani 1 1 d .
H2A H 0.2304 0.5852 0.7623 0.024 Uiso 1 1 calc R
C3 C 0.1328(2) 0.4761(2) 0.77395(12) 0.0235(7) Uani 1 1 d .
H3A H 0.1582 0.4368 0.7464 0.028 Uiso 1 1 calc R
C4 C 0.0539(2) 0.4455(2) 0.80459(12) 0.0252(7) Uani 1 1 d .
H4A H 0.0257 0.3848 0.7985 0.030 Uiso 1 1 calc R
C5 C 0.0156(2) 0.5026(2) 0.84412(13) 0.0280(8) Uani 1 1 d .
H5A H -0.0391 0.4812 0.8651 0.034 Uiso 1 1 calc R
C6 C 0.0566(2) 0.5905(2) 0.85322(13) 0.0243(7) Uani 1 1 d .
H6A H 0.0295 0.6299 0.8802 0.029 Uiso 1 1 calc R
C7 C 0.0781(2) 0.8134(2) 0.82981(12) 0.0192(6) Uani 1 1 d .
C8 C 0.0952(3) 0.8972(2) 0.85980(13) 0.0248(7) Uani 1 1 d .
H8A H 0.1675 0.9115 0.8837 0.030 Uiso 1 1 calc R
C9 C 0.0083(3) 0.9594(2) 0.85516(13) 0.0275(7) Uani 1 1 d .
H9A H 0.0210 1.0163 0.8758 0.033 Uiso 1 1 calc R
C10 C -0.0977(3) 0.9392(2) 0.82032(14) 0.0320(8) Uani 1 1 d .
H10A H -0.1578 0.9818 0.8174 0.038 Uiso 1 1 calc R
C11 C -0.1155(3) 0.8565(2) 0.78975(15) 0.0361(8) Uani 1 1 d .
H11A H -0.1876 0.8429 0.7654 0.043 Uiso 1 1 calc R
C12 C -0.0287(2) 0.7939(2) 0.79461(12) 0.0286(7) Uani 1 1 d .
H12A H -0.0418 0.7371 0.7739 0.034 Uiso 1 1 calc R
C13 C 0.2742(2) 0.74644(19) 0.91115(11) 0.0184(6) Uani 1 1 d .
C14 C 0.3906(2) 0.7594(2) 0.92234(12) 0.0233(7) Uani 1 1 d .
H14A H 0.4281 0.7611 0.8898 0.028 Uiso 1 1 calc R
C15 C 0.4516(2) 0.7697(3) 0.98063(12) 0.0310(7) Uani 1 1 d .
H15A H 0.5310 0.7789 0.9880 0.037 Uiso 1 1 calc R
C16 C 0.3983(2) 0.7667(2) 1.02813(12) 0.0298(7) Uani 1 1 d .
H16A H 0.4410 0.7729 1.0682 0.036 Uiso 1 1 calc R
C17 C 0.2822(2) 0.7546(2) 1.01764(12) 0.0269(7) Uani 1 1 d .
H17A H 0.2453 0.7532 1.0504 0.032 Uiso 1 1 calc R
C18 C 0.2209(2) 0.7448(2) 0.95987(12) 0.0228(7) Uani 1 1 d .
H18A H 0.1414 0.7367 0.9528 0.027 Uiso 1 1 calc R
C19 C 0.2462(2) 0.62454(19) 0.52958(12) 0.0163(6) Uani 1 1 d .
C20 C 0.1615(2) 0.5903(2) 0.48301(12) 0.0213(6) Uani 1 1 d .
H20A H 0.1124 0.5435 0.4911 0.026 Uiso 1 1 calc R
C21 C 0.1490(2) 0.6239(2) 0.42579(13) 0.0237(7) Uani 1 1 d .
H21A H 0.0918 0.5999 0.3942 0.028 Uiso 1 1 calc R
C22 C 0.2198(2) 0.6929(2) 0.41391(13) 0.0262(7) Uani 1 1 d .
H22A H 0.2102 0.7169 0.3743 0.031 Uiso 1 1 calc R
C23 C 0.3046(2) 0.7268(2) 0.45962(12) 0.0252(7) Uani 1 1 d .
H23A H 0.3535 0.7735 0.4512 0.030 Uiso 1 1 calc R
C24 C 0.3182(2) 0.6932(2) 0.51734(13) 0.0202(6) Uani 1 1 d .
H24A H 0.3762 0.7166 0.5486 0.024 Uiso 1 1 calc R
C25 C 0.3146(2) 0.46415(19) 0.60171(12) 0.0154(6) Uani 1 1 d .
C26 C 0.3442(2) 0.4280(2) 0.55069(13) 0.0202(6) Uani 1 1 d .
H26A H 0.3357 0.4642 0.5153 0.024 Uiso 1 1 calc R
C27 C 0.3864(2) 0.3389(2) 0.55115(13) 0.0238(7) Uani 1 1 d .
H27A H 0.4062 0.3146 0.5161 0.029 Uiso 1 1 calc R
C28 C 0.3992(2) 0.2863(2) 0.60286(12) 0.0241(6) Uani 1 1 d .
H28A H 0.4278 0.2257 0.6033 0.029 Uiso 1 1 calc R
C29 C 0.3704(2) 0.3221(2) 0.65423(13) 0.0220(7) Uani 1 1 d .
H29A H 0.3788 0.2857 0.6895 0.026 Uiso 1 1 calc R
C30 C 0.3295(2) 0.41058(19) 0.65402(12) 0.0185(6) Uani 1 1 d .
H30A H 0.3114 0.4351 0.6894 0.022 Uiso 1 1 calc R
C31 C 0.1247(2) 0.5726(2) 0.61980(12) 0.0172(6) Uani 1 1 d .
C32 C 0.0797(2) 0.6527(2) 0.63947(12) 0.0212(6) Uani 1 1 d .
H32A H 0.1218 0.7081 0.6437 0.025 Uiso 1 1 calc R
C33 C -0.0268(2) 0.6505(2) 0.65267(12) 0.0240(7) Uani 1 1 d .
H33A H -0.0578 0.7044 0.6659 0.029 Uiso 1 1 calc R
C34 C -0.0874(2) 0.5705(2) 0.64667(13) 0.0299(8) Uani 1 1 d .
H34A H -0.1594 0.5692 0.6567 0.036 Uiso 1 1 calc R
C35 C -0.0449(3) 0.4920(2) 0.62614(13) 0.0298(8) Uani 1 1 d .
H35A H -0.0882 0.4372 0.6214 0.036 Uiso 1 1 calc R
C36 C 0.0612(2) 0.4929(2) 0.61249(12) 0.0225(7) Uani 1 1 d .
H36A H 0.0903 0.4390 0.5981 0.027 Uiso 1 1 calc R
C37 C 0.4432(2) 1.0218(2) 0.87681(13) 0.0191(6) Uani 1 1 d .
C38 C 0.4522(2) 1.0351(2) 0.93777(13) 0.0276(7) Uani 1 1 d .
H38A H 0.5162 1.0122 0.9656 0.033 Uiso 1 1 calc R
C39 C 0.3691(3) 1.0813(2) 0.95857(14) 0.0318(8) Uani 1 1 d .
H39A H 0.3759 1.0893 1.0006 0.038 Uiso 1 1 calc R
C40 C 0.2765(3) 1.1158(2) 0.91876(14) 0.0272(7) Uani 1 1 d .
H40A H 0.2203 1.1488 0.9332 0.033 Uiso 1 1 calc R
C41 C 0.2656(3) 1.1025(2) 0.85825(14) 0.0274(7) Uani 1 1 d .
H41A H 0.2013 1.1259 0.8309 0.033 Uiso 1 1 calc R
C42 C 0.3471(2) 1.0552(2) 0.83640(13) 0.0263(7) Uani 1 1 d .
H42A H 0.3382 1.0453 0.7944 0.032 Uiso 1 1 calc R
C43 C 0.5865(2) 1.0432(2) 0.79304(13) 0.0193(6) Uani 1 1 d .
C44 C 0.6191(2) 1.0085(2) 0.74325(12) 0.0231(7) Uani 1 1 d .
H44A H 0.6232 0.9441 0.7383 0.028 Uiso 1 1 calc R
C45 C 0.6462(3) 1.0664(2) 0.70024(15) 0.0331(8) Uani 1 1 d .
H45A H 0.6690 1.0419 0.6661 0.040 Uiso 1 1 calc R
C46 C 0.6397(3) 1.1597(3) 0.70741(16) 0.0396(9) Uani 1 1 d .
H46A H 0.6559 1.1998 0.6775 0.048 Uiso 1 1 calc R
C47 C 0.6096(3) 1.1953(3) 0.75820(17) 0.0451(10) Uani 1 1 d .
H47A H 0.6080 1.2597 0.7637 0.054 Uiso 1 1 calc R
C48 C 0.5821(3) 1.1373(2) 0.80076(14) 0.0289(7) Uani 1 1 d .
H48A H 0.5602 1.1617 0.8352 0.035 Uiso 1 1 calc R
C49 C 0.7389(2) 1.0265(2) 0.93009(14) 0.0267(7) Uani 1 1 d .
H49A H 0.7231 1.0852 0.9123 0.032 Uiso 1 1 calc R
C50 C 0.8289(3) 1.0148(3) 0.97848(15) 0.0332(8) Uani 1 1 d .
H50A H 0.8745 1.0658 0.9943 0.040 Uiso 1 1 calc R
C51 C 0.8528(3) 0.9296(3) 1.00372(14) 0.0329(8) Uani 1 1 d .
H51A H 0.9154 0.9219 1.0366 0.040 Uiso 1 1 calc R
C52 C 0.7869(3) 0.8553(2) 0.98183(13) 0.0287(7) Uani 1 1 d .
H52A H 0.8036 0.7968 0.9999 0.034 Uiso 1 1 calc R
C53 C 0.6962(2) 0.8658(2) 0.93339(12) 0.0218(7) Uani 1 1 d .
H53A H 0.6511 0.8144 0.9179 0.026 Uiso 1 1 calc R
C54 C 0.6712(2) 0.9517(2) 0.90750(12) 0.0184(6) Uani 1 1 d .
C55 C 0.0882(2) 0.90452(19) 0.57963(12) 0.0194(6) Uani 1 1 d .
C56 C -0.0168(2) 0.8961(2) 0.59543(13) 0.0217(7) Uani 1 1 d .
H56A H -0.0290 0.9257 0.6306 0.026 Uiso 1 1 calc R
C57 C -0.1022(2) 0.8457(2) 0.56068(13) 0.0241(7) Uani 1 1 d .
H57A H -0.1732 0.8410 0.5717 0.029 Uiso 1 1 calc R
C58 C -0.0845(2) 0.8017(2) 0.50946(13) 0.0249(7) Uani 1 1 d .
H58A H -0.1437 0.7670 0.4853 0.030 Uiso 1 1 calc R
C59 C 0.0188(2) 0.8080(2) 0.49357(13) 0.0265(7) Uani 1 1 d .
H59A H 0.0310 0.7773 0.4588 0.032 Uiso 1 1 calc R
C60 C 0.1041(2) 0.8591(2) 0.52826(13) 0.0226(7) Uani 1 1 d .
H60A H 0.1749 0.8634 0.5170 0.027 Uiso 1 1 calc R
C61 C 0.1492(2) 1.0560(2) 0.66251(12) 0.0203(6) Uani 1 1 d .
C62 C 0.0916(2) 1.0360(2) 0.70849(12) 0.0246(7) Uani 1 1 d .
H62A H 0.0886 0.9747 0.7221 0.030 Uiso 1 1 calc R
C63 C 0.0394(3) 1.1054(2) 0.73389(13) 0.0284(7) Uani 1 1 d .
H63A H -0.0025 1.0908 0.7634 0.034 Uiso 1 1 calc R
C64 C 0.0476(2) 1.1953(2) 0.71689(13) 0.0281(7) Uani 1 1 d .
H64A H 0.0122 1.2425 0.7348 0.034 Uiso 1 1 calc R
C65 C 0.1080(2) 1.2161(2) 0.67348(13) 0.0293(7) Uani 1 1 d .
H65A H 0.1159 1.2780 0.6624 0.035 Uiso 1 1 calc R
C66 C 0.1570(2) 1.1472(2) 0.64624(13) 0.0228(7) Uani 1 1 d .
H66A H 0.1966 1.1624 0.6159 0.027 Uiso 1 1 calc R
C67 C 0.2288(2) 1.0642(2) 0.52379(12) 0.0204(6) Uani 1 1 d .
H67A H 0.1489 1.0706 0.5150 0.024 Uiso 1 1 calc R
C68 C 0.2915(2) 1.1041(2) 0.48655(12) 0.0219(7) Uani 1 1 d .
H68A H 0.2545 1.1386 0.4526 0.026 Uiso 1 1 calc R
C69 C 0.4076(2) 1.0939(2) 0.49852(13) 0.0231(7) Uani 1 1 d .
H69A H 0.4504 1.1217 0.4730 0.028 Uiso 1 1 calc R
C70 C 0.4614(2) 1.0431(2) 0.54790(14) 0.0264(7) Uani 1 1 d .
H70A H 0.5410 1.0354 0.5558 0.032 Uiso 1 1 calc R
C71 C 0.3993(2) 1.0036(2) 0.58577(13) 0.0220(7) Uani 1 1 d .
H71A H 0.4365 0.9688 0.6196 0.026 Uiso 1 1 calc R
C72 C 0.2828(2) 1.0147(2) 0.57424(12) 0.0186(6) Uani 1 1 d .
C73 C 0.7017(2) 0.5587(2) 0.87789(13) 0.0235(7) Uani 1 1 d .
C74 C 0.7332(3) 0.4847(3) 0.91675(13) 0.0349(8) Uani 1 1 d .
H74A H 0.6920 0.4290 0.9102 0.042 Uiso 1 1 calc R
C75 C 0.8245(3) 0.4928(3) 0.96475(15) 0.0484(11) Uani 1 1 d .
H75A H 0.8463 0.4422 0.9909 0.058 Uiso 1 1 calc R
C76 C 0.8823(3) 0.5712(4) 0.97463(17) 0.0571(14) Uani 1 1 d .
H76A H 0.9432 0.5760 1.0087 0.068 Uiso 1 1 calc R
C77 C 0.8556(3) 0.6460(3) 0.9363(2) 0.0546(13) Uani 1 1 d .
H77A H 0.8989 0.7006 0.9433 0.066 Uiso 1 1 calc R
C78 C 0.7630(3) 0.6389(2) 0.88702(15) 0.0359(9) Uani 1 1 d .
H78A H 0.7429 0.6890 0.8603 0.043 Uiso 1 1 calc R
C79 C 0.6361(2) 0.4926(2) 0.75615(12) 0.0183(6) Uani 1 1 d .
C80 C 0.5873(2) 0.5143(2) 0.69638(12) 0.0205(6) Uani 1 1 d .
H80A H 0.5294 0.5592 0.6877 0.025 Uiso 1 1 calc R
C81 C 0.6230(2) 0.4709(2) 0.64997(13) 0.0251(7) Uani 1 1 d .
H81A H 0.5898 0.4862 0.6094 0.030 Uiso 1 1 calc R
C82 C 0.7071(2) 0.4052(2) 0.66234(14) 0.0278(7) Uani 1 1 d .
H82A H 0.7307 0.3747 0.6303 0.033 Uiso 1 1 calc R
C83 C 0.7570(2) 0.3840(2) 0.72179(14) 0.0271(7) Uani 1 1 d .
H83A H 0.8156 0.3397 0.7303 0.033 Uiso 1 1 calc R
C84 C 0.7217(2) 0.4269(2) 0.76832(13) 0.0237(7) Uani 1 1 d .
H84A H 0.7557 0.4119 0.8088 0.028 Uiso 1 1 calc R
C85 C 0.4844(2) 0.4758(2) 0.83883(12) 0.0183(6) Uani 1 1 d .
C86 C 0.4346(3) 0.5063(2) 0.88540(13) 0.0254(7) Uani 1 1 d .
H86A H 0.4543 0.5645 0.9032 0.030 Uiso 1 1 calc R
C87 C 0.3571(3) 0.4522(2) 0.90543(13) 0.0300(8) Uani 1 1 d .
H87A H 0.3240 0.4732 0.9372 0.036 Uiso 1 1 calc R
C88 C 0.3274(2) 0.3678(2) 0.87958(13) 0.0284(8) Uani 1 1 d .
H88A H 0.2738 0.3309 0.8935 0.034 Uiso 1 1 calc R
C89 C 0.3758(2) 0.3367(2) 0.83328(13) 0.0282(7) Uani 1 1 d .
H89A H 0.3557 0.2785 0.8156 0.034 Uiso 1 1 calc R
C90 C 0.4536(2) 0.3912(2) 0.81308(13) 0.0234(7) Uani 1 1 d .
H90A H 0.4862 0.3702 0.7812 0.028 Uiso 1 1 calc R

loop_
_atom_site_aniso_label
_atom_site_aniso_U_11
_atom_site_aniso_U_22
_atom_site_aniso_U_33
_atom_site_aniso_U_23
_atom_site_aniso_U_13
_atom_site_aniso_U_12
Ba1 0.01322(7) 0.01342(8) 0.01206(7) -0.00045(7) 0.00326(6) -0.00067(7)
I1 0.02260(9) 0.02756(12) 0.02338(10) -0.00531(8) 0.01222(8) -0.00374(8)
I3 0.03293(11) 0.02364(11) 0.03248(11) 0.00196(9) 0.01432(9) 0.00098(9)
P1 0.0152(3) 0.0211(4) 0.0161(4) -0.0004(3) 0.0056(3) -0.0019(3)
P2 0.0160(4) 0.0151(4) 0.0135(4) -0.0008(3) 0.0023(3) -0.0009(3)
P3 0.0192(4) 0.0180(4) 0.0169(4) -0.0032(3) 0.0046(3) -0.0039(3)
P4 0.0161(4) 0.0197(4) 0.0179(4) 0.0052(3) 0.0033(3) 0.0017(3)
P5 0.0195(4) 0.0175(4) 0.0166(4) 0.0011(3) 0.0038(3) 0.0036(3)
O1 0.0187(9) 0.0241(12) 0.0190(9) -0.0006(8) 0.0081(8) -0.0035(8)
O2 0.0184(10) 0.0201(11) 0.0169(10) -0.0023(8) 0.0005(8) 0.0000(8)
O3 0.0248(11) 0.0235(12) 0.0187(11) -0.0054(9) 0.0034(9) -0.0070(9)
O4 0.0212(11) 0.0269(12) 0.0232(11) 0.0105(9) 0.0033(9) 0.0070(9)
O5 0.0299(12) 0.0212(12) 0.0260(11) 0.0056(9) 0.0107(9) 0.0071(9)
C1 0.0152(14) 0.0196(16) 0.0151(14) 0.0022(12) 0.0001(11) -0.0014(12)
C2 0.0181(15) 0.0265(17) 0.0140(14) 0.0028(12) 0.0024(12) -0.0001(13)
C3 0.0266(16) 0.0249(18) 0.0178(15) -0.0001(13) 0.0021(13) 0.0004(14)
C4 0.0287(17) 0.0228(17) 0.0208(16) 0.0016(13) -0.0021(13) -0.0076(14)
C5 0.0264(17) 0.038(2) 0.0216(16) -0.0023(14) 0.0081(14) -0.0140(15)
C6 0.0236(17) 0.0301(19) 0.0198(16) -0.0059(14) 0.0062(13) -0.0056(14)
C7 0.0190(14) 0.0223(17) 0.0183(14) 0.0009(12) 0.0085(12) -0.0019(12)
C8 0.0223(16) 0.0298(19) 0.0218(16) 0.0047(14) 0.0034(13) -0.0014(14)
C9 0.0351(19) 0.0252(18) 0.0241(17) -0.0007(14) 0.0105(15) 0.0029(15)
C10 0.0243(17) 0.040(2) 0.0331(19) 0.0015(16) 0.0081(15) 0.0096(15)
C11 0.0238(17) 0.043(2) 0.039(2) -0.0028(17) 0.0011(15) 0.0036(16)
C12 0.0231(15) 0.034(2) 0.0276(15) -0.0073(15) 0.0033(12) 0.0008(14)
C13 0.0228(14) 0.0182(16) 0.0150(13) 0.0011(11) 0.0061(11) -0.0014(12)
C14 0.0225(14) 0.0274(18) 0.0203(14) 0.0026(13) 0.0053(12) -0.0031(13)
C15 0.0200(14) 0.046(2) 0.0250(15) 0.0020(17) 0.0002(12) -0.0075(16)
C16 0.0324(16) 0.0350(19) 0.0182(14) 0.0043(15) -0.0027(12) -0.0064(16)
C17 0.0355(17) 0.026(2) 0.0218(15) -0.0014(13) 0.0117(13) -0.0063(14)
C18 0.0225(15) 0.0249(18) 0.0219(15) 0.0022(12) 0.0070(12) -0.0055(12)
C19 0.0210(15) 0.0127(15) 0.0168(14) 0.0012(11) 0.0077(12) 0.0034(12)
C20 0.0229(16) 0.0198(16) 0.0211(16) 0.0015(13) 0.0046(13) 0.0004(13)
C21 0.0247(16) 0.0283(18) 0.0167(15) -0.0022(13) 0.0018(13) 0.0031(14)
C22 0.0292(17) 0.0333(19) 0.0180(15) 0.0071(14) 0.0095(13) 0.0074(14)
C23 0.0208(15) 0.0275(18) 0.0299(17) 0.0083(15) 0.0114(13) -0.0020(14)
C24 0.0182(15) 0.0217(16) 0.0213(15) -0.0009(12) 0.0055(12) 0.0010(12)
C25 0.0133(14) 0.0157(15) 0.0167(14) -0.0016(12) 0.0019(11) -0.0012(11)
C26 0.0184(15) 0.0204(16) 0.0208(16) 0.0013(13) 0.0019(12) 0.0010(12)
C27 0.0216(15) 0.0254(17) 0.0238(16) -0.0076(14) 0.0039(13) 0.0014(13)
C28 0.0228(14) 0.0158(16) 0.0319(16) -0.0036(14) 0.0021(12) 0.0053(13)
C29 0.0206(15) 0.0196(17) 0.0238(16) 0.0004(13) 0.0006(12) -0.0014(12)
C30 0.0172(15) 0.0196(16) 0.0193(15) -0.0019(12) 0.0050(12) -0.0017(12)
C31 0.0165(15) 0.0226(17) 0.0124(14) 0.0010(12) 0.0027(11) 0.0026(12)
C32 0.0246(16) 0.0219(17) 0.0166(15) 0.0017(12) 0.0034(12) 0.0031(13)
C33 0.0250(16) 0.0335(19) 0.0137(15) 0.0021(13) 0.0046(13) 0.0132(14)
C34 0.0188(16) 0.053(2) 0.0185(16) 0.0041(15) 0.0050(13) 0.0000(16)
C35 0.0255(17) 0.035(2) 0.0301(18) 0.0006(15) 0.0073(14) -0.0068(15)
C36 0.0212(16) 0.0235(18) 0.0235(16) -0.0048(13) 0.0064(13) 0.0008(13)
C37 0.0159(15) 0.0197(17) 0.0229(16) -0.0032(13) 0.0070(12) -0.0060(12)
C38 0.0204(16) 0.046(2) 0.0164(16) 0.0030(14) 0.0041(13) 0.0035(15)
C39 0.0306(18) 0.050(2) 0.0160(16) -0.0036(15) 0.0074(14) 0.0015(16)
C40 0.0236(16) 0.0291(19) 0.0321(18) -0.0040(15) 0.0131(14) -0.0036(14)
C41 0.0211(16) 0.0310(19) 0.0286(18) 0.0038(15) 0.0020(13) 0.0016(14)
C42 0.0229(16) 0.038(2) 0.0168(16) -0.0014(14) 0.0004(13) -0.0027(14)
C43 0.0153(14) 0.0227(17) 0.0195(15) 0.0030(13) 0.0027(12) 0.0000(12)
C44 0.0206(16) 0.0288(18) 0.0201(16) -0.0018(13) 0.0049(13) -0.0008(13)
C45 0.0279(18) 0.045(2) 0.0287(19) 0.0028(16) 0.0114(15) -0.0002(16)
C46 0.042(2) 0.040(2) 0.044(2) 0.0193(18) 0.0236(18) 0.0077(17)
C47 0.052(2) 0.027(2) 0.068(3) 0.0102(19) 0.038(2) 0.0081(17)
C48 0.0352(18) 0.0222(18) 0.0357(19) 0.0005(15) 0.0218(15) 0.0022(14)
C49 0.0263(18) 0.0217(18) 0.0328(18) -0.0018(14) 0.0080(15) -0.0030(14)
C50 0.0194(17) 0.044(2) 0.034(2) -0.0123(17) 0.0004(15) -0.0065(15)
C51 0.0219(17) 0.052(2) 0.0236(18) -0.0047(17) 0.0015(14) 0.0089(16)
C52 0.0314(18) 0.032(2) 0.0248(17) 0.0046(14) 0.0113(14) 0.0128(15)
C53 0.0218(15) 0.0256(17) 0.0200(15) -0.0061(13) 0.0087(13) -0.0011(13)
C54 0.0154(14) 0.0211(16) 0.0195(15) -0.0021(12) 0.0058(12) 0.0020(12)
C55 0.0210(15) 0.0146(16) 0.0221(16) 0.0044(12) 0.0038(12) 0.0029(12)
C56 0.0218(16) 0.0199(17) 0.0253(16) 0.0034(13) 0.0089(13) 0.0014(13)
C57 0.0198(15) 0.0186(17) 0.0337(18) 0.0043(14) 0.0055(13) -0.0007(13)
C58 0.0253(15) 0.0179(16) 0.0295(16) -0.0007(13) 0.0012(13) -0.0046(13)
C59 0.0341(17) 0.0217(17) 0.0250(16) -0.0025(13) 0.0090(13) 0.0015(14)
C60 0.0212(15) 0.0206(17) 0.0266(16) 0.0042(13) 0.0064(13) 0.0054(13)
C61 0.0190(15) 0.0250(17) 0.0159(15) 0.0002(13) 0.0014(12) 0.0000(13)
C62 0.0291(17) 0.0250(18) 0.0176(16) 0.0026(13) 0.0003(13) -0.0025(14)
C63 0.0295(18) 0.037(2) 0.0189(16) -0.0027(14) 0.0063(13) -0.0009(15)
C64 0.0276(17) 0.035(2) 0.0199(16) -0.0101(14) 0.0020(13) 0.0052(14)
C65 0.0309(17) 0.0247(19) 0.0293(17) -0.0030(14) 0.0000(14) 0.0003(14)
C66 0.0224(15) 0.0259(18) 0.0203(15) 0.0007(13) 0.0053(13) -0.0005(13)
C67 0.0179(15) 0.0228(17) 0.0190(15) 0.0026(13) 0.0011(12) -0.0011(13)
C68 0.0261(16) 0.0198(16) 0.0184(15) 0.0019(12) 0.0018(13) 0.0012(13)
C69 0.0300(17) 0.0221(17) 0.0205(16) -0.0054(13) 0.0129(13) -0.0091(13)
C70 0.0199(16) 0.0300(19) 0.0302(18) -0.0019(15) 0.0071(14) 0.0019(14)
C71 0.0184(15) 0.0235(17) 0.0242(16) 0.0033(13) 0.0050(13) 0.0011(13)
C72 0.0176(15) 0.0175(16) 0.0209(15) 0.0017(12) 0.0045(12) -0.0046(12)
C73 0.0176(15) 0.0334(19) 0.0199(16) -0.0071(14) 0.0048(13) 0.0015(14)
C74 0.0226(18) 0.056(2) 0.0233(18) 0.0021(17) -0.0004(14) 0.0058(17)
C75 0.025(2) 0.094(4) 0.0237(19) -0.002(2) 0.0012(16) 0.013(2)
C76 0.020(2) 0.118(4) 0.033(2) -0.033(3) 0.0035(17) 0.010(2)
C77 0.0227(19) 0.073(3) 0.073(3) -0.057(3) 0.023(2) -0.011(2)
C78 0.0300(18) 0.036(2) 0.045(2) -0.0208(17) 0.0147(16) 0.0023(16)
C79 0.0180(15) 0.0177(16) 0.0200(15) -0.0028(12) 0.0059(12) -0.0024(12)
C80 0.0198(16) 0.0212(17) 0.0198(15) 0.0001(13) 0.0024(13) -0.0007(13)
C81 0.0264(17) 0.0330(19) 0.0152(15) -0.0018(13) 0.0031(13) -0.0084(14)
C82 0.0280(17) 0.0305(19) 0.0282(18) -0.0142(15) 0.0133(14) -0.0097(15)
C83 0.0167(15) 0.0255(18) 0.0378(19) -0.0084(15) 0.0028(14) 0.0033(13)
C84 0.0203(16) 0.0277(18) 0.0214(16) -0.0017(13) 0.0005(13) 0.0036(13)
C85 0.0176(15) 0.0196(16) 0.0160(14) 0.0020(12) 0.0000(12) 0.0057(12)
C86 0.0273(18) 0.0285(19) 0.0199(16) -0.0034(14) 0.0039(14) 0.0006(14)
C87 0.0294(18) 0.041(2) 0.0199(16) 0.0016(15) 0.0063(14) 0.0022(16)
C88 0.0256(17) 0.034(2) 0.0249(17) 0.0122(15) 0.0048(14) -0.0025(15)
C89 0.0267(17) 0.0244(18) 0.0314(18) 0.0016(15) 0.0020(14) -0.0007(14)
C90 0.0228(16) 0.0281(18) 0.0196(16) 0.0027(13) 0.0050(13) 0.0047(14)

loop_
_atom_type_symbol
_atom_type_description
_atom_type_scat_dispersion_real
_atom_type_scat_dispersion_imag
_atom_type_scat_source
C C 0.0033 0.0016 'International Tables Vol C Tables 4.2.6.8 and 6.1.1.4'
H H 0.0000 0.0000 'International Tables Vol C Tables 4.2.6.8 and 6.1.1.4'
O O 0.0106 0.0060 'International Tables Vol C Tables 4.2.6.8 and 6.1.1.4'
P P 0.1023 0.0942 'International Tables Vol C Tables 4.2.6.8 and 6.1.1.4'
I I -0.4742 1.8119 'International Tables Vol C Tables 4.2.6.8 and 6.1.1.4'
Ba Ba -0.3244 2.2819 'International Tables Vol C Tables 4.2.6.8 and 6.1.1.4'

loop_
_geom_angle_atom_site_label_1
_geom_angle_atom_site_label_2
_geom_angle_atom_site_label_3
_geom_angle
O1 Ba1 O3 81.74(6)
O1 Ba1 O5 87.86(6)
O3 Ba1 O5 82.47(6)
O1 Ba1 O2 95.67(6)
O3 Ba1 O2 168.16(6)
O5 Ba1 O2 85.89(6)
O1 Ba1 O4 83.23(6)
O3 Ba1 O4 95.76(6)
O5 Ba1 O4 171.08(6)
O2 Ba1 O4 95.41(6)
O1 Ba1 I1 177.39(4)
O3 Ba1 I1 100.55(4)
O5 Ba1 I1 93.67(4)
O2 Ba1 I1 82.34(4)
O4 Ba1 I1 95.25(4)
O1 P1 C1 110.51(12)
O1 P1 C7 113.96(12)
C1 P1 C7 107.26(13)
O1 P1 C13 111.53(11)
C1 P1 C13 108.96(13)
C7 P1 C13 104.30(13)
O2 P2 C31 111.33(12)
O2 P2 C19 112.24(12)
C31 P2 C19 106.43(12)
O2 P2 C25 113.19(12)
C31 P2 C25 107.19(13)
C19 P2 C25 106.04(13)
O3 P3 C54 111.42(13)
O3 P3 C43 110.55(12)
C54 P3 C43 108.07(13)
O3 P3 C37 114.40(13)
C54 P3 C37 106.86(13)
C43 P3 C37 105.15(14)
O4 P4 C72 111.96(12)
O4 P4 C61 112.96(12)
C72 P4 C61 107.16(14)
O4 P4 C55 112.22(12)
C72 P4 C55 105.60(13)
C61 P4 C55 106.46(13)
O5 P5 C73 112.51(14)
O5 P5 C79 112.15(13)
C73 P5 C79 106.34(13)
O5 P5 C85 112.19(12)
C73 P5 C85 105.25(13)
C79 P5 C85 107.95(14)
P1 O1 Ba1 169.22(11)
P2 O2 Ba1 163.02(11)
P3 O3 Ba1 153.58(12)
P4 O4 Ba1 168.07(12)
P5 O5 Ba1 161.16(13)
C2 C1 C6 119.4(3)
C2 C1 P1 118.8(2)
C6 C1 P1 121.9(2)
C1 C2 C3 119.9(3)
C4 C3 C2 120.1(3)
C3 C4 C5 120.3(3)
C6 C5 C4 120.0(3)
C5 C6 C1 120.3(3)
C8 C7 C12 118.7(3)
C8 C7 P1 119.5(2)
C12 C7 P1 121.7(2)
C9 C8 C7 120.8(3)
C8 C9 C10 120.0(3)
C11 C10 C9 119.8(3)
C12 C11 C10 120.2(3)
C11 C12 C7 120.5(3)
C14 C13 C18 118.8(2)
C14 C13 P1 119.49(19)
C18 C13 P1 121.7(2)
C15 C14 C13 120.1(2)
C16 C15 C14 120.4(3)
C15 C16 C17 120.1(3)
C18 C17 C16 119.8(3)
C17 C18 C13 120.7(3)
C24 C19 C20 119.6(3)
C24 C19 P2 120.1(2)
C20 C19 P2 120.3(2)
C21 C20 C19 120.3(3)
C20 C21 C22 120.0(3)
C23 C22 C21 120.2(3)
C24 C23 C22 120.2(3)
C23 C24 C19 119.7(3)
C26 C25 C30 119.2(3)
C26 C25 P2 122.5(2)
C30 C25 P2 118.2(2)
C25 C26 C27 120.5(3)
C28 C27 C26 119.8(3)
C27 C28 C29 120.1(3)
C30 C29 C28 120.2(3)
C29 C30 C25 120.2(3)
C36 C31 C32 119.5(3)
C36 C31 P2 123.1(2)
C32 C31 P2 117.3(2)
C33 C32 C31 119.6(3)
C34 C33 C32 120.2(3)
C33 C34 C35 120.7(3)
C34 C35 C36 120.0(3)
C31 C36 C35 120.0(3)
C38 C37 C42 118.8(3)
C38 C37 P3 122.7(2)
C42 C37 P3 118.5(2)
C39 C38 C37 120.6(3)
C40 C39 C38 120.4(3)
C41 C40 C39 119.7(3)
C40 C41 C42 120.8(3)
C41 C42 C37 119.6(3)
C44 C43 C48 119.7(3)
C44 C43 P3 118.6(2)
C48 C43 P3 121.7(2)
C43 C44 C45 120.8(3)
C46 C45 C44 119.5(3)
C45 C46 C47 120.1(3)
C48 C47 C46 120.2(3)
C47 C48 C43 119.8(3)
C50 C49 C54 119.8(3)
C51 C50 C49 120.2(3)
C52 C51 C50 120.7(3)
C51 C52 C53 119.9(3)
C52 C53 C54 119.9(3)
C53 C54 C49 119.6(3)
C53 C54 P3 119.0(2)
C49 C54 P3 121.4(2)
C60 C55 C56 118.2(3)
C60 C55 P4 118.5(2)
C56 C55 P4 123.0(2)
C57 C56 C55 120.9(3)
C56 C57 C58 119.8(3)
C59 C58 C57 120.2(3)
C60 C59 C58 119.9(3)
C59 C60 C55 121.0(3)
C66 C61 C62 118.0(3)
C66 C61 P4 122.5(2)
C62 C61 P4 119.4(2)
C63 C62 C61 120.1(3)
C64 C63 C62 120.8(3)
C63 C64 C65 119.4(3)
C66 C65 C64 120.4(3)
C65 C66 C61 121.1(3)
C68 C67 C72 120.0(3)
C67 C68 C69 120.4(3)
C68 C69 C70 119.8(3)
C69 C70 C71 120.2(3)
C70 C71 C72 120.0(3)
C71 C72 C67 119.5(3)
C71 C72 P4 117.9(2)
C67 C72 P4 122.6(2)
C78 C73 C74 119.8(3)
C78 C73 P5 119.1(3)
C74 C73 P5 121.1(2)
C75 C74 C73 119.8(4)
C76 C75 C74 120.5(4)
C75 C76 C77 121.7(4)
C76 C77 C78 118.6(4)
C73 C78 C77 119.5(4)
C80 C79 C84 119.2(3)
C80 C79 P5 118.1(2)
C84 C79 P5 122.7(2)
C81 C80 C79 120.3(3)
C80 C81 C82 120.2(3)
C81 C82 C83 119.9(3)
C84 C83 C82 120.3(3)
C83 C84 C79 120.1(3)
C90 C85 C86 118.9(3)
C90 C85 P5 123.2(2)
C86 C85 P5 117.9(2)
C87 C86 C85 120.3(3)
C88 C87 C86 120.3(3)
C87 C88 C89 120.1(3)
C90 C89 C88 119.6(3)
C85 C90 C89 120.8(3)

loop_
_geom_bond_atom_site_label_1
_geom_bond_atom_site_label_2
_geom_bond_distance
Ba1 O1 2.5927(16)
Ba1 O3 2.6102(18)
Ba1 O5 2.6433(19)
Ba1 O2 2.6603(19)
Ba1 O4 2.6780(19)
Ba1 I1 3.5337(2)
P1 O1 1.4932(17)
P1 C1 1.799(3)
P1 C7 1.801(3)
P1 C13 1.809(3)
P2 O2 1.4898(19)
P2 C31 1.795(3)
P2 C19 1.797(3)
P2 C25 1.805(3)
P3 O3 1.490(2)
P3 C54 1.794(3)
P3 C43 1.800(3)
P3 C37 1.803(3)
P4 O4 1.492(2)
P4 C72 1.805(3)
P4 C61 1.805(3)
P4 C55 1.812(3)
P5 O5 1.489(2)
P5 C73 1.797(3)
P5 C79 1.799(3)
P5 C85 1.803(3)
C1 C2 1.387(4)
C1 C6 1.393(4)
C2 C3 1.387(4)
C3 C4 1.376(4)
C4 C5 1.379(4)
C5 C6 1.376(4)
C7 C8 1.395(4)
C7 C12 1.397(4)
C8 C9 1.378(4)
C9 C10 1.388(4)
C10 C11 1.387(5)
C11 C12 1.380(4)
C13 C14 1.393(4)
C13 C18 1.399(3)
C14 C15 1.380(4)
C15 C16 1.376(4)
C16 C17 1.387(4)
C17 C18 1.370(4)
C19 C24 1.396(4)
C19 C20 1.399(4)
C20 C21 1.369(4)
C21 C22 1.389(4)
C22 C23 1.386(4)
C23 C24 1.379(4)
C25 C26 1.391(4)
C25 C30 1.403(4)
C26 C27 1.397(4)
C27 C28 1.386(4)
C28 C29 1.393(4)
C29 C30 1.384(4)
C31 C36 1.386(4)
C31 C32 1.405(4)
C32 C33 1.389(4)
C33 C34 1.370(4)
C34 C35 1.381(5)
C35 C36 1.388(4)
C37 C38 1.381(4)
C37 C42 1.406(4)
C38 C39 1.380(4)
C39 C40 1.377(4)
C40 C41 1.369(4)
C41 C42 1.384(4)
C43 C44 1.376(4)
C43 C48 1.388(4)
C44 C45 1.386(4)
C45 C46 1.378(5)
C46 C47 1.387(5)
C47 C48 1.381(4)
C49 C50 1.383(4)
C49 C54 1.394(4)
C50 C51 1.375(5)
C51 C52 1.375(5)
C52 C53 1.387(4)
C53 C54 1.392(4)
C55 C60 1.394(4)
C55 C56 1.401(4)
C56 C57 1.373(4)
C57 C58 1.388(4)
C58 C59 1.381(4)
C59 C60 1.377(4)
C61 C66 1.391(4)
C61 C62 1.409(4)
C62 C63 1.387(4)
C63 C64 1.378(4)
C64 C65 1.386(4)
C65 C66 1.381(4)
C67 C68 1.384(4)
C67 C72 1.394(4)
C68 C69 1.383(4)
C69 C70 1.386(4)
C70 C71 1.388(4)
C71 C72 1.390(4)
C73 C78 1.378(4)
C73 C74 1.396(4)
C74 C75 1.381(4)
C75 C76 1.336(6)
C76 C77 1.391(6)
C77 C78 1.409(5)
C79 C80 1.397(4)
C79 C84 1.397(4)
C80 C81 1.379(4)
C81 C82 1.384(4)
C82 C83 1.392(4)
C83 C84 1.376(4)
C85 C90 1.384(4)
C85 C86 1.402(4)
C86 C87 1.380(4)
C87 C88 1.380(5)
C88 C89 1.389(4)
C89 C90 1.388(4)
